data_7238144
loop_
_publ_author_name
'Mondal, Raju'
'Howard, Judith A. K.'

_publ_section_title
;
 Polymorphism study of a three-component system showing encapsulation of
 ion pairs and a zwitterion
;
_journal_issue 11
_journal_name_full CrystEngComm
_journal_page_first 3786
_journal_paper_doi 10.1039/b917956a
_journal_volume 12
_journal_year 2010
_chemical_formula_sum 'C26 H29 Cl2 N O4'
_chemical_formula_weight 490.40
_chemical_name_common
;1,5-dichloro-trans-9,10-diethynyl-9,10-dihydroxy-9,10-
dihydroanthracene
;
_chemical_name_systematic
;
1,5-dichloro-trans-9,10-diethynyl-9,10-dihydroxy-9,10-
dihydroanthracene
;
_space_group_IT_number 14
_space_group_name_Hall '-P 2ybc'
_space_group_name_H-M_alt 'P 1 21/c 1'
_symmetry_cell_setting monoclinic
_symmetry_space_group_name_H-M 'P 1 21/c 1'
_atom_sites_solution_hydrogens geom
_atom_sites_solution_primary direct
_atom_sites_solution_secondary difmap
_audit_creation_method SHELXL-97
_cell_angle_alpha 90.00
_cell_angle_beta 90.709(2)
_cell_angle_gamma 90.00
_cell_formula_units_Z 4
_cell_length_a 7.4892(4)
_cell_length_b 13.3457(7)
_cell_length_c 24.0116(13)
_cell_measurement_reflns_used 1682
_cell_measurement_temperature 120(2)
_cell_measurement_theta_max 26.98
_cell_measurement_theta_min 2.96
_cell_volume 2399.7(2)
_computing_cell_refinement 'Bruker SMART'
_computing_data_collection 'Bruker SMART'
_computing_data_reduction 'Bruker SAINT'
_computing_molecular_graphics 'Bruker SHELXTL'
_computing_publication_material 'Bruker SHELXTL'
_computing_structure_refinement 'SHELXL-97 (Sheldrick, 1997)'
_computing_structure_solution 'SHELXS-97 (Sheldrick, 1990)'
_diffrn_ambient_temperature 120(2)
_diffrn_detector_area_resol_mean 8
_diffrn_measured_fraction_theta_full 0.999
_diffrn_measured_fraction_theta_max 0.999
_diffrn_measurement_device_type 'Bruker SMART 6K CCD area detector'
_diffrn_measurement_method '/w scans'
_diffrn_radiation_monochromator graphite
_diffrn_radiation_source 'fine-focus sealed tube'
_diffrn_radiation_type MoK\a
_diffrn_radiation_wavelength 0.71073
_diffrn_reflns_av_R_equivalents 0.0747
_diffrn_reflns_av_sigmaI/netI 0.1197
_diffrn_reflns_limit_h_max 9
_diffrn_reflns_limit_h_min -9
_diffrn_reflns_limit_k_max 17
_diffrn_reflns_limit_k_min -17
_diffrn_reflns_limit_l_max 30
_diffrn_reflns_limit_l_min -31
_diffrn_reflns_number 17105
_diffrn_reflns_theta_full 27.50
_diffrn_reflns_theta_max 27.50
_diffrn_reflns_theta_min 1.75
_diffrn_standards_decay_% 0
_exptl_absorpt_coefficient_mu 0.304
_exptl_absorpt_correction_type none
_exptl_crystal_colour Colourless
_exptl_crystal_density_diffrn 1.357
_exptl_crystal_density_meas ?
_exptl_crystal_density_method 'not measured'
_exptl_crystal_description Block
_exptl_crystal_F_000 1032
_exptl_crystal_size_max 0.28
_exptl_crystal_size_mid 0.24
_exptl_crystal_size_min 0.18
_refine_diff_density_max 0.451
_refine_diff_density_min -0.378
_refine_diff_density_rms 0.064
_refine_ls_extinction_method none
_refine_ls_goodness_of_fit_ref 0.828
_refine_ls_hydrogen_treatment mixed
_refine_ls_matrix_type full
_refine_ls_number_parameters 366
_refine_ls_number_reflns 5514
_refine_ls_number_restraints 0
_refine_ls_restrained_S_all 0.828
_refine_ls_R_factor_all 0.1097
_refine_ls_R_factor_gt 0.0476
_refine_ls_shift/su_max 0.001
_refine_ls_shift/su_mean 0.000
_refine_ls_structure_factor_coef Fsqd
_refine_ls_weighting_details 'calc w=1/[\s^2^(Fo^2^)+(0.0387P)^2^+0.0000P] where P=(Fo^2^+2Fc^2^)/3'
_refine_ls_weighting_scheme calc
_refine_ls_wR_factor_gt 0.0900
_refine_ls_wR_factor_ref 0.1042
_reflns_number_gt 2757
_reflns_number_total 5514
_reflns_threshold_expression I>2\s(I)
_cod_data_source_file b917956a.txt
_cod_data_source_block 03rmd137
_cod_depositor_comments
;
The following automatic conversions were performed:

data item '_symmetry_cell_setting' value 'Monoclinic' was changed to
'monoclinic' in accordance with the
/home/saulius/struct/COD-crude-data/automatic-downloads/DataCite-retrospective/RSC/depositions/lib/dictionaries/cif_core.dic
dictionary named 'cif_core.dic' version 2.4.2 last updated on
2011-04-26.

data item '_exptl_crystal_density_meas' value 'not measured' was
changed to '?' -- the value is perceived as not measured.

Automatic conversion script
Id: cif_fix_values 6909 2019-04-08 15:41:33Z antanas 
;
_cod_original_sg_symbol_H-M P2(1)/c
_cod_database_code 7238144

loop_
_symmetry_equiv_pos_as_xyz
'x, y, z'
'-x, y+1/2, -z+1/2'
'-x, -y, -z'
'x, -y-1/2, z-1/2'

loop_
_atom_site_label
_atom_site_type_symbol
_atom_site_fract_x
_atom_site_fract_y
_atom_site_fract_z
_atom_site_U_iso_or_equiv
_atom_site_adp_type
_atom_site_occupancy
_atom_site_symmetry_multiplicity
_atom_site_calc_flag
_atom_site_refinement_flags
_atom_site_disorder_assembly
_atom_site_disorder_group
Cl1 Cl 0.04827(8) 0.89422(5) 0.19921(3) 0.02715(18) Uani 1 1 d . . .
O1 O 0.0169(2) 0.81046(14) 0.31597(8) 0.0196(4) Uani 1 1 d . . .
H1 H 0.052(3) 0.8578(18) 0.3351(11) 0.019(8) Uiso 1 1 d . . .
C1 C 0.2646(3) 0.8886(2) 0.22724(11) 0.0204(6) Uani 1 1 d . . .
N1 N 0.3843(4) 1.1856(2) 0.40350(11) 0.0412(7) Uani 1 1 d . . .
H111 H 0.307(4) 1.120(2) 0.4131(13) 0.058(10) Uiso 1 1 d . . .
Cl2 Cl 0.67327(8) 0.61094(5) 0.43328(3) 0.02774(18) Uani 1 1 d . . .
O2 O 0.6959(2) 0.70357(14) 0.32227(8) 0.0226(5) Uani 1 1 d . . .
H2 H 0.775(4) 0.740(2) 0.3190(13) 0.040(10) Uiso 1 1 d . . .
C2 C 0.3879(4) 0.9507(2) 0.20344(12) 0.0245(7) Uani 1 1 d . . .
H2A H 0.354(3) 0.9926(18) 0.1740(11) 0.026(8) Uiso 1 1 d . . .
C3 C 0.5622(4) 0.9501(2) 0.22356(13) 0.0266(7) Uani 1 1 d . . .
H3 H 0.644(3) 0.9896(18) 0.2078(11) 0.022(7) Uiso 1 1 d . . .
O3 O 0.2273(3) 1.03426(16) 0.45096(9) 0.0478(6) Uani 1 1 d . . .
C4 C 0.6078(3) 0.8894(2) 0.26770(12) 0.0221(6) Uani 1 1 d . . .
H4 H 0.728(3) 0.8909(17) 0.2810(10) 0.013(6) Uiso 1 1 d . . .
O4 O 0.1235(2) 0.96695(14) 0.37227(8) 0.0296(5) Uani 1 1 d . . .
C5 C 0.4560(3) 0.6218(2) 0.40659(11) 0.0206(6) Uani 1 1 d . . .
C6 C 0.3320(4) 0.5601(2) 0.43029(12) 0.0257(7) Uani 1 1 d . . .
H6 H 0.357(3) 0.5163(19) 0.4582(11) 0.029(8) Uiso 1 1 d . . .
C7 C 0.1556(4) 0.5622(2) 0.41093(13) 0.0270(7) Uani 1 1 d . . .
H7 H 0.068(3) 0.5174(17) 0.4274(10) 0.016(7) Uiso 1 1 d . . .
C8 C 0.1107(3) 0.6252(2) 0.36830(12) 0.0222(6) Uani 1 1 d . . .
H8 H -0.011(3) 0.6279(17) 0.3545(11) 0.023(7) Uiso 1 1 d . . .
C9 C 0.1663(3) 0.75464(18) 0.29659(11) 0.0157(6) Uani 1 1 d . . .
C10 C 0.5500(3) 0.76262(19) 0.34084(11) 0.0190(6) Uani 1 1 d . . .
C11 C 0.2366(3) 0.68866(18) 0.34427(11) 0.0167(6) Uani 1 1 d . . .
C12 C 0.4125(3) 0.68922(18) 0.36362(11) 0.0166(6) Uani 1 1 d . . .
C13 C 0.3062(3) 0.82436(18) 0.27202(10) 0.0169(6) Uani 1 1 d . . .
C14 C 0.4816(3) 0.82686(18) 0.29247(11) 0.0176(6) Uani 1 1 d . . .
C15 C 0.1003(3) 0.6848(2) 0.25286(11) 0.0202(6) Uani 1 1 d . . .
C16 C 0.0523(4) 0.6231(2) 0.22060(13) 0.0282(7) Uani 1 1 d . . .
H16 H 0.014(4) 0.576(2) 0.1949(13) 0.043(9) Uiso 1 1 d . . .
C17 C 0.6056(3) 0.8304(2) 0.38727(12) 0.0218(6) Uani 1 1 d . . .
C18 C 0.6485(4) 0.8829(2) 0.42451(14) 0.0320(7) Uani 1 1 d . . .
H18 H 0.680(4) 0.923(2) 0.4523(12) 0.045(10) Uiso 1 1 d . . .
C19 C 0.1582(4) 0.9626(2) 0.42343(12) 0.0307(7) Uani 1 1 d . . .
C20 C 0.1218(4) 0.8687(2) 0.45518(13) 0.0389(8) Uani 1 1 d . . .
H20A H 0.0699 0.8196 0.4306 0.058 Uiso 1 1 calc R . .
H20B H 0.0404 0.8829 0.4847 0.058 Uiso 1 1 calc R . .
H20C H 0.2316 0.8432 0.4706 0.058 Uiso 1 1 calc R . .
C21 C 0.5709(6) 1.1453(4) 0.4181(2) 0.0624(16) Uani 0.70 1 d P A 1
H21A H 0.5767 1.1285 0.4574 0.075 Uiso 0.70 1 calc PR A 1
H21B H 0.5928 1.0846 0.3970 0.075 Uiso 0.70 1 calc PR A 1
C21' C 0.5124(11) 1.2252(7) 0.4464(4) 0.020(2) Uiso 0.30 1 d P A 2
H21C H 0.5994 1.1731 0.4543 0.024 Uiso 0.30 1 calc PR A 2
H21D H 0.4465 1.2365 0.4803 0.024 Uiso 0.30 1 calc PR A 2
C22 C 0.7134(8) 1.2220(6) 0.4051(3) 0.109(3) Uani 0.70 1 d P A 1
H22A H 0.8287 1.1952 0.4147 0.163 Uiso 0.70 1 calc PR A 1
H22B H 0.6926 1.2817 0.4263 0.163 Uiso 0.70 1 calc PR A 1
H22C H 0.7092 1.2376 0.3661 0.163 Uiso 0.70 1 calc PR A 1
C22' C 0.6126(11) 1.3195(6) 0.4334(4) 0.024(2) Uiso 0.30 1 d P A 2
H22D H 0.6874 1.3372 0.4647 0.036 Uiso 0.30 1 calc PR A 2
H22E H 0.5293 1.3727 0.4261 0.036 Uiso 0.30 1 calc PR A 2
H22F H 0.6851 1.3090 0.4013 0.036 Uiso 0.30 1 calc PR A 2
C23 C 0.3522(7) 1.2024(3) 0.34625(18) 0.0414(12) Uani 0.70 1 d P A 1
H23A H 0.4118 1.2641 0.3360 0.050 Uiso 0.70 1 calc PR A 1
H23B H 0.2250 1.2129 0.3408 0.050 Uiso 0.70 1 calc PR A 1
C23' C 0.4890(16) 1.1682(9) 0.3474(5) 0.047(3) Uiso 0.30 1 d P A 2
H23C H 0.4046 1.1553 0.3173 0.057 Uiso 0.30 1 calc PR A 2
H23D H 0.5558 1.2282 0.3382 0.057 Uiso 0.30 1 calc PR A 2
C24 C 0.4106(5) 1.1214(3) 0.30640(17) 0.0289(10) Uani 0.70 1 d P A 1
H24A H 0.3819 1.1411 0.2689 0.043 Uiso 0.70 1 calc PR A 1
H24B H 0.3499 1.0600 0.3149 0.043 Uiso 0.70 1 calc PR A 1
H24C H 0.5372 1.1115 0.3101 0.043 Uiso 0.70 1 calc PR A 1
C24' C 0.5884(19) 1.0994(11) 0.3520(7) 0.092(5) Uiso 0.30 1 d P A 2
H24D H 0.6518 1.0903 0.3179 0.138 Uiso 0.30 1 calc PR A 2
H24E H 0.5218 1.0398 0.3602 0.138 Uiso 0.30 1 calc PR A 2
H24F H 0.6720 1.1123 0.3818 0.138 Uiso 0.30 1 calc PR A 2
C25 C 0.3413(9) 1.2632(4) 0.4430(2) 0.0739(18) Uani 0.70 1 d P A 1
H25A H 0.4120 1.3223 0.4353 0.089 Uiso 0.70 1 calc PR A 1
H25B H 0.3721 1.2405 0.4803 0.089 Uiso 0.70 1 calc PR A 1
C25' C 0.2429(12) 1.2692(7) 0.3855(4) 0.032(2) Uiso 0.30 1 d P A 2
H25C H 0.3002 1.3342 0.3828 0.039 Uiso 0.30 1 calc PR A 2
H25D H 0.1890 1.2530 0.3497 0.039 Uiso 0.30 1 calc PR A 2
C26 C 0.1455(10) 1.2903(6) 0.4406(3) 0.0442(15) Uani 0.70 1 d P A 1
H26A H 0.1218 1.3418 0.4675 0.066 Uiso 0.70 1 calc PR A 1
H26B H 0.0752 1.2322 0.4489 0.066 Uiso 0.70 1 calc PR A 1
H26C H 0.1151 1.3142 0.4040 0.066 Uiso 0.70 1 calc PR A 1
C26' C 0.100(4) 1.270(2) 0.4315(12) 0.129(14) Uiso 0.30 1 d P A 2
H26D H 0.0105 1.3190 0.4227 0.193 Uiso 0.30 1 calc PR A 2
H26E H 0.1557 1.2864 0.4666 0.193 Uiso 0.30 1 calc PR A 2
H26F H 0.0459 1.2050 0.4339 0.193 Uiso 0.30 1 calc PR A 2

loop_
_atom_site_aniso_label
_atom_site_aniso_U_11
_atom_site_aniso_U_22
_atom_site_aniso_U_33
_atom_site_aniso_U_23
_atom_site_aniso_U_13
_atom_site_aniso_U_12
Cl1 0.0210(3) 0.0310(4) 0.0293(4) 0.0063(3) -0.0074(3) 0.0017(3)
O1 0.0124(9) 0.0208(10) 0.0256(11) -0.0055(9) 0.0000(8) -0.0006(8)
C1 0.0170(12) 0.0214(14) 0.0227(15) -0.0013(13) -0.0011(11) 0.0017(12)
N1 0.0501(17) 0.0434(17) 0.0301(16) -0.0091(14) -0.0050(14) -0.0077(15)
Cl2 0.0200(4) 0.0374(4) 0.0258(4) 0.0070(4) -0.0054(3) 0.0011(3)
O2 0.0145(10) 0.0234(11) 0.0301(12) 0.0014(9) 0.0049(9) 0.0022(9)
C2 0.0255(15) 0.0242(16) 0.0238(17) 0.0082(14) 0.0005(13) 0.0038(13)
C3 0.0217(15) 0.0244(16) 0.0340(19) 0.0069(14) 0.0066(14) -0.0053(13)
O3 0.0664(15) 0.0459(14) 0.0309(13) -0.0129(12) -0.0024(12) -0.0170(12)
C4 0.0146(13) 0.0231(15) 0.0285(16) 0.0020(14) 0.0014(12) 0.0000(12)
O4 0.0361(11) 0.0292(11) 0.0234(11) -0.0019(10) -0.0027(9) -0.0015(9)
C5 0.0166(13) 0.0257(15) 0.0192(15) -0.0027(13) -0.0028(11) 0.0030(12)
C6 0.0257(15) 0.0280(16) 0.0236(17) 0.0074(14) -0.0003(14) 0.0027(13)
C7 0.0213(14) 0.0287(16) 0.0309(17) 0.0072(14) 0.0041(14) -0.0035(13)
C8 0.0143(13) 0.0231(16) 0.0291(17) 0.0024(13) -0.0002(12) -0.0020(12)
C9 0.0115(12) 0.0172(13) 0.0182(15) -0.0011(12) -0.0015(11) 0.0015(10)
C10 0.0123(12) 0.0207(14) 0.0240(16) -0.0019(12) 0.0019(11) 0.0009(11)
C11 0.0176(13) 0.0150(13) 0.0174(15) -0.0018(12) 0.0016(11) 0.0008(11)
C12 0.0150(12) 0.0156(13) 0.0191(15) -0.0040(12) 0.0014(11) 0.0000(11)
C13 0.0179(13) 0.0162(13) 0.0166(14) -0.0036(12) 0.0001(11) 0.0018(11)
C14 0.0178(13) 0.0164(14) 0.0186(15) -0.0023(12) 0.0015(12) 0.0007(11)
C15 0.0141(13) 0.0218(15) 0.0247(16) 0.0022(13) -0.0009(12) -0.0012(11)
C16 0.0296(15) 0.0275(17) 0.0274(17) -0.0015(15) -0.0040(13) -0.0046(14)
C17 0.0153(13) 0.0250(15) 0.0252(16) -0.0010(13) -0.0014(12) -0.0022(11)
C18 0.0314(16) 0.0346(18) 0.0297(19) -0.0044(16) -0.0046(15) -0.0042(15)
C19 0.0278(16) 0.0349(18) 0.0293(19) -0.0042(15) -0.0013(14) 0.0051(14)
C20 0.0421(18) 0.047(2) 0.0271(17) -0.0011(16) -0.0028(15) 0.0041(16)
C21 0.052(3) 0.074(4) 0.061(4) 0.019(3) -0.018(3) -0.006(3)
C22 0.060(4) 0.174(8) 0.090(5) 0.053(5) -0.025(4) -0.054(5)
C23 0.059(3) 0.037(3) 0.028(3) 0.005(2) -0.014(2) -0.012(2)
C24 0.037(2) 0.027(2) 0.024(2) 0.000(2) -0.0012(19) -0.0069(19)
C25 0.128(6) 0.047(3) 0.047(4) -0.004(3) -0.005(4) -0.006(4)
C26 0.047(3) 0.048(3) 0.037(4) -0.005(3) -0.002(3) 0.005(3)

loop_
_atom_type_symbol
_atom_type_description
_atom_type_scat_dispersion_real
_atom_type_scat_dispersion_imag
_atom_type_scat_source
C C 0.0033 0.0016 'International Tables Vol C Tables 4.2.6.8 and 6.1.1.4'
H H 0.0000 0.0000 'International Tables Vol C Tables 4.2.6.8 and 6.1.1.4'
N N 0.0061 0.0033 'International Tables Vol C Tables 4.2.6.8 and 6.1.1.4'
O O 0.0106 0.0060 'International Tables Vol C Tables 4.2.6.8 and 6.1.1.4'
Cl Cl 0.1484 0.1585 'International Tables Vol C Tables 4.2.6.8 and 6.1.1.4'

loop_
_geom_angle_atom_site_label_1
_geom_angle_atom_site_label_2
_geom_angle_atom_site_label_3
_geom_angle
C9 O1 H1 109.9(17)
C2 C1 C13 122.9(2)
C2 C1 Cl1 116.1(2)
C13 C1 Cl1 121.08(19)
C23 N1 C25 119.3(4)
C23 N1 C21' 135.6(4)
C25 N1 C21' 55.9(4)
C23 N1 C21 115.0(4)
C25 N1 C21 108.1(4)
C21' N1 C21 52.5(4)
C23 N1 C23' 43.5(4)
C25 N1 C23' 141.3(6)
C21' N1 C23' 108.5(6)
C21 N1 C23' 71.6(5)
C23 N1 C25' 61.3(4)
C25 N1 C25' 61.6(4)
C21' N1 C25' 110.9(5)
C21 N1 C25' 155.1(5)
C23' N1 C25' 101.8(6)
C23 N1 H111 104.7(17)
C25 N1 H111 108.5(17)
C21' N1 H111 118.8(18)
C21 N1 H111 99.0(16)
C23' N1 H111 109.7(18)
C25' N1 H111 105.8(17)
C10 O2 H2 106(2)
C1 C2 C3 119.2(3)
C1 C2 H2A 119.9(15)
C3 C2 H2A 120.9(15)
C4 C3 C2 119.7(3)
C4 C3 H3 120.5(16)
C2 C3 H3 119.8(16)
C3 C4 C14 121.2(2)
C3 C4 H4 118.0(14)
C14 C4 H4 120.8(14)
C6 C5 C12 122.5(2)
C6 C5 Cl2 115.5(2)
C12 C5 Cl2 122.0(2)
C5 C6 C7 119.6(3)
C5 C6 H6 124.1(16)
C7 C6 H6 116.3(16)
C8 C7 C6 119.1(3)
C8 C7 H7 121.4(13)
C6 C7 H7 119.5(13)
C7 C8 C11 121.5(2)
C7 C8 H8 120.1(15)
C11 C8 H8 118.3(15)
O1 C9 C15 107.63(19)
O1 C9 C13 110.7(2)
C15 C9 C13 109.5(2)
O1 C9 C11 108.7(2)
C15 C9 C11 106.0(2)
C13 C9 C11 114.1(2)
O2 C10 C17 111.2(2)
O2 C10 C14 108.9(2)
C17 C10 C14 108.4(2)
O2 C10 C12 106.3(2)
C17 C10 C12 107.7(2)
C14 C10 C12 114.3(2)
C12 C11 C8 120.4(2)
C12 C11 C9 124.2(2)
C8 C11 C9 115.4(2)
C11 C12 C5 116.9(2)
C11 C12 C10 121.6(2)
C5 C12 C10 121.5(2)
C14 C13 C1 116.9(2)
C14 C13 C9 121.7(2)
C1 C13 C9 121.3(2)
C13 C14 C4 120.1(2)
C13 C14 C10 124.0(2)
C4 C14 C10 115.9(2)
C16 C15 C9 174.8(3)
C15 C16 H16 178.7(19)
C18 C17 C10 179.0(3)
C17 C18 H18 179(2)
O4 C19 O3 123.6(3)
O4 C19 C20 120.1(3)
O3 C19 C20 116.2(3)
C19 C20 H20A 109.5
C19 C20 H20B 109.5
H20A C20 H20B 109.5
C19 C20 H20C 109.5
H20A C20 H20C 109.5
H20B C20 H20C 109.5
C22 C21 N1 111.0(4)
C22 C21 H21A 109.4
N1 C21 H21A 109.4
C22 C21 H21B 109.4
N1 C21 H21B 109.4
H21A C21 H21B 108.0
N1 C21' C22' 118.2(7)
N1 C21' H21C 107.8
C22' C21' H21C 107.8
N1 C21' H21D 107.8
C22' C21' H21D 107.8
H21C C21' H21D 107.1
C21 C22 H22A 109.5
C21 C22 H22B 109.5
H22A C22 H22B 109.5
C21 C22 H22C 109.5
H22A C22 H22C 109.5
H22B C22 H22C 109.5
C21' C22' H22D 109.5
C21' C22' H22E 109.5
H22D C22' H22E 109.5
C21' C22' H22F 109.5
H22D C22' H22F 109.5
H22E C22' H22F 109.5
N1 C23 C24 117.1(4)
N1 C23 H23A 108.0
C24 C23 H23A 108.0
N1 C23 H23B 108.0
C24 C23 H23B 108.0
H23A C23 H23B 107.3
C24' C23' N1 110.5(12)
C24' C23' H23C 109.6
N1 C23' H23C 109.6
C24' C23' H23D 109.6
N1 C23' H23D 109.6
H23C C23' H23D 108.1
C23 C24 H24A 109.5
C23 C24 H24B 109.5
H24A C24 H24B 109.5
C23 C24 H24C 109.5
H24A C24 H24C 109.5
H24B C24 H24C 109.5
C23' C24' H24D 109.5
C23' C24' H24E 109.5
H24D C24' H24E 109.5
C23' C24' H24F 109.5
H24D C24' H24F 109.5
H24E C24' H24F 109.5
N1 C25 C26 111.8(5)
N1 C25 H25A 109.3
C26 C25 H25A 109.3
N1 C25 H25B 109.3
C26 C25 H25B 109.3
H25A C25 H25B 107.9
C26' C25' N1 105.8(13)
C26' C25' H25C 110.6
N1 C25' H25C 110.6
C26' C25' H25D 110.6
N1 C25' H25D 110.6
H25C C25' H25D 108.7
C25 C26 H26A 109.5
C25 C26 H26B 109.5
H26A C26 H26B 109.5
C25 C26 H26C 109.5
H26A C26 H26C 109.5
H26B C26 H26C 109.5
C25' C26' H26D 109.5
C25' C26' H26E 109.5
H26D C26' H26E 109.5
C25' C26' H26F 109.5
H26D C26' H26F 109.5
H26E C26' H26F 109.5

loop_
_geom_bond_atom_site_label_1
_geom_bond_atom_site_label_2
_geom_bond_distance
Cl1 C1 1.748(2)
O1 C9 1.427(3)
O1 H1 0.82(2)
C1 C2 1.372(4)
C1 C13 1.407(3)
N1 C23 1.410(5)
N1 C25 1.444(6)
N1 C21' 1.495(9)
N1 C21 1.534(5)
N1 C23' 1.584(12)
N1 C25' 1.595(9)
N1 H111 1.07(3)
Cl2 C5 1.747(2)
O2 C10 1.423(3)
O2 H2 0.77(3)
C2 C3 1.386(4)
C2 H2A 0.93(3)
C3 C4 1.374(4)
C3 H3 0.90(2)
O3 C19 1.269(3)
C4 C14 1.399(3)
C4 H4 0.95(2)
O4 C19 1.254(3)
C5 C6 1.371(4)
C5 C12 1.404(3)
C6 C7 1.395(4)
C6 H6 0.91(3)
C7 C8 1.364(4)
C7 H7 0.98(2)
C8 C11 1.397(3)
C8 H8 0.97(2)
C9 C15 1.484(3)
C9 C13 1.526(3)
C9 C11 1.532(3)
C10 C17 1.491(4)
C10 C14 1.527(3)
C10 C12 1.528(3)
C11 C12 1.392(3)
C13 C14 1.397(3)
C15 C16 1.184(4)
C16 H16 0.92(3)
C17 C18 1.178(4)
C18 H18 0.88(3)
C19 C20 1.494(4)
C20 H20A 0.9600
C20 H20B 0.9600
C20 H20C 0.9600
C21 C22 1.514(7)
C21 H21A 0.9700
C21 H21B 0.9700
C21' C22' 1.500(11)
C21' H21C 0.9700
C21' H21D 0.9700
C22 H22A 0.9600
C22 H22B 0.9600
C22 H22C 0.9600
C22' H22D 0.9600
C22' H22E 0.9600
C22' H22F 0.9600
C23 C24 1.512(6)
C23 H23A 0.9700
C23 H23B 0.9700
C23' C24' 1.187(16)
C23' H23C 0.9700
C23' H23D 0.9700
C24 H24A 0.9600
C24 H24B 0.9600
C24 H24C 0.9600
C24' H24D 0.9600
C24' H24E 0.9600
C24' H24F 0.9600
C25 C26 1.511(9)
C25 H25A 0.9700
C25 H25B 0.9700
C25' C26' 1.55(3)
C25' H25C 0.9700
C25' H25D 0.9700
C26 H26A 0.9600
C26 H26B 0.9600
C26 H26C 0.9600
C26' H26D 0.9600
C26' H26E 0.9600
C26' H26F 0.9600
